data_2243656
loop_
_publ_author_name
'Harish Chinthal, Chayanna'
'Kavitha, Channappa N.'
'Yathirajan, Hemmige S.'
'Foro, Sabine'
'Rathore, Ravindranath S.'
'Glidewell, Christopher'

_publ_section_title
;
 Fifteen 4-(2-methoxyphenyl)piperazin-1-ium salts containing organic
 anions: supramolecular assembly in zero, one, two and three dimensions
;
_journal_coeditor_code HB7950
_journal_issue 11
_journal_name_full 'Acta Crystallographica Section E'
_journal_page_first 1779
_journal_page_last 1793
_journal_paper_doi 10.1107/S2056989020014097
_journal_volume 76
_journal_year 2020
_chemical_formula_iupac 'C11 H17 N2 O +, C4 H3 O4 -'
_chemical_formula_moiety 'C11 H17 N2 O +, C4 H3 O4 -'
_chemical_formula_sum 'C15 H20 N2 O5'
_chemical_formula_weight 308.33
_chemical_name_systematic
;
4-(2-Methoxyphenyl)piperazin-1-ium hydrogen maleate
;
_space_group_crystal_system triclinic
_space_group_IT_number 2
_space_group_name_Hall '-P 1'
_space_group_name_H-M_alt 'P -1'
_atom_sites_solution_hydrogens mixed
_atom_sites_solution_primary difmap
_audit_creation_method SHELXL-2014
_cell_angle_alpha 80.353(5)
_cell_angle_beta 78.353(5)
_cell_angle_gamma 74.406(5)
_cell_formula_units_Z 4
_cell_length_a 11.1076(6)
_cell_length_b 11.1164(6)
_cell_length_c 13.7649(7)
_cell_measurement_reflns_used 6817
_cell_measurement_temperature 296(2)
_cell_measurement_theta_max 27.857
_cell_measurement_theta_min 2.586
_cell_volume 1591.76(15)
_computing_cell_refinement
;
CrysAlis RED (Oxford Diffraction, 2009)
;
_computing_data_collection
;
CrysAlis CCD (Oxford Diffraction, 2009)
;
_computing_data_reduction
;
CrysAlis RED (Oxford Diffraction, 2009)
;
_computing_molecular_graphics
;
PLATON (Spek, 2020)
;
_computing_publication_material
;
SHELXL-2014 (Sheldrick, 2015b) and PLATON (Spek, 2020)
;
_computing_structure_refinement
;
SHELXL-2014 (Sheldrick, 2015b)
;
_computing_structure_solution
;
SHELXT (Sheldrick, 2015a)
;
_diffrn_ambient_temperature 296(2)
_diffrn_measured_fraction_theta_full 0.998
_diffrn_measured_fraction_theta_max 0.898
_diffrn_measurement_device_type
;
Oxford Diffraction Xcalibur with Sapphire CCD
;
_diffrn_measurement_method '\w scans'
_diffrn_radiation_monochromator graphite
_diffrn_radiation_type MoK\a
_diffrn_radiation_wavelength 0.71073
_diffrn_reflns_av_R_equivalents 0.0122
_diffrn_reflns_av_unetI/netI 0.0260
_diffrn_reflns_limit_h_max 11
_diffrn_reflns_limit_h_min -14
_diffrn_reflns_limit_k_max 10
_diffrn_reflns_limit_k_min -14
_diffrn_reflns_limit_l_max 16
_diffrn_reflns_limit_l_min -17
_diffrn_reflns_number 11727
_diffrn_reflns_theta_full 25.242
_diffrn_reflns_theta_max 27.857
_diffrn_reflns_theta_min 2.586
_diffrn_source 'Enhance (Mo) X-ray Source'
_diffrn_standards_decay_% 0
_diffrn_standards_interval_count 0
_diffrn_standards_interval_time 0
_diffrn_standards_number 0
_exptl_absorpt_coefficient_mu 0.097
_exptl_absorpt_correction_T_max 0.966
_exptl_absorpt_correction_T_min 0.863
_exptl_absorpt_correction_type multi-scan
_exptl_absorpt_process_details
;
(CrysAlis RED; Oxford Diffraction, 2009)
;
_exptl_crystal_colour orange
_exptl_crystal_density_diffrn 1.287
_exptl_crystal_description block
_exptl_crystal_F_000 656
_exptl_crystal_size_max 0.480
_exptl_crystal_size_mid 0.400
_exptl_crystal_size_min 0.360
_refine_diff_density_max 0.146
_refine_diff_density_min -0.165
_refine_ls_extinction_method none
_refine_ls_goodness_of_fit_ref 1.026
_refine_ls_hydrogen_treatment mixed
_refine_ls_matrix_type full
_refine_ls_number_parameters 415
_refine_ls_number_reflns 6817
_refine_ls_number_restraints 0
_refine_ls_restrained_S_all 1.026
_refine_ls_R_factor_all 0.0746
_refine_ls_R_factor_gt 0.0416
_refine_ls_shift/su_max 0.001
_refine_ls_shift/su_mean 0.000
_refine_ls_structure_factor_coef Fsqd
_refine_ls_weighting_details 'w=1/[\s^2^(Fo^2^)+(0.0662P)^2^] where P=(Fo^2^+2Fc^2^)/3'
_refine_ls_weighting_scheme calc
_refine_ls_wR_factor_gt 0.1095
_refine_ls_wR_factor_ref 0.1209
_reflns_number_gt 4221
_reflns_number_total 6817
_reflns_threshold_expression 'I > 2\s(I)'
_cod_data_source_file hb7950sup1.cif
_cod_data_source_block XIII
_cod_original_cell_volume 1591.76(16)
_cod_database_code 2243656
_shelx_space_group_comment
;
The symmetry employed for this shelxl refinement is uniquely defined
by the following loop, which should always be used as a source of
symmetry information in preference to the above space-group names.
They are only intended as comments.
;
_shelx_estimated_absorpt_t_min 0.955
_shelx_estimated_absorpt_t_max 0.966
_shelxl_version_number 2.014

loop_
_space_group_symop_operation_xyz
'x, y, z'
'-x, -y, -z'

loop_
_atom_site_type_symbol
_atom_site_label
_atom_site_fract_x
_atom_site_fract_y
_atom_site_fract_z
_atom_site_U_iso_or_equiv
_atom_site_adp_type
_atom_site_calc_flag
_atom_site_occupancy
_atom_site_disorder_assembly
_atom_site_disorder_group
N N11 0.34622(12) 0.18907(13) 0.37745(11) 0.0623(4) Uani d 1 . .
H H111 0.2917(16) 0.2421(16) 0.4214(12) 0.075 Uiso d 1 . .
H H112 0.3338(15) 0.1085(16) 0.3969(11) 0.075 Uiso d 1 . .
C C12 0.47834(15) 0.19077(16) 0.38284(12) 0.0642(4) Uani d 1 . .
H H12A 0.4969 0.1564 0.4493 0.077 Uiso calc 1 . .
H H12B 0.4870 0.2768 0.3702 0.077 Uiso calc 1 . .
C C13 0.57059(14) 0.11410(15) 0.30673(11) 0.0570(4) Uani d 1 . .
H H13A 0.6560 0.1195 0.3080 0.068 Uiso calc 1 . .
H H13B 0.5675 0.0265 0.3231 0.068 Uiso calc 1 . .
N N14 0.53919(10) 0.16040(11) 0.20732(8) 0.0467(3) Uani d 1 . .
C C15 0.41371(12) 0.14755(14) 0.20256(12) 0.0562(4) Uani d 1 . .
H H15A 0.4102 0.0602 0.2201 0.067 Uiso calc 1 . .
H H15B 0.3954 0.1744 0.1352 0.067 Uiso calc 1 . .
C C16 0.31747(14) 0.22734(15) 0.27418(13) 0.0616(4) Uani d 1 . .
H H16A 0.3182 0.3151 0.2542 0.074 Uiso calc 1 . .
H H16B 0.2335 0.2182 0.2724 0.074 Uiso calc 1 . .
C C121 0.63719(12) 0.12322(13) 0.12699(10) 0.0455(3) Uani d 1 . .
C C122 0.74375(13) 0.17360(14) 0.10986(11) 0.0516(4) Uani d 1 . .
C C123 0.83917(14) 0.14329(16) 0.02954(12) 0.0636(4) Uani d 1 . .
H H123 0.9099 0.1764 0.0188 0.076 Uiso calc 1 . .
C C124 0.83016(15) 0.06460(16) -0.03458(12) 0.0669(5) Uani d 1 . .
H H124 0.8946 0.0451 -0.0884 0.080 Uiso calc 1 . .
C C125 0.72766(15) 0.01536(16) -0.01957(12) 0.0654(4) Uani d 1 . .
H H125 0.7218 -0.0375 -0.0632 0.078 Uiso calc 1 . .
C C126 0.63143(14) 0.04385(14) 0.06097(11) 0.0576(4) Uani d 1 . .
H H126 0.5618 0.0092 0.0709 0.069 Uiso calc 1 . .
O O122 0.74475(10) 0.25199(11) 0.17621(8) 0.0716(3) Uani d 1 . .
C C127 0.84336(17) 0.31480(17) 0.15906(15) 0.0774(5) Uani d 1 . .
H H17A 0.8314 0.3660 0.2115 0.116 Uiso calc 1 . .
H H17B 0.9234 0.2540 0.1580 0.116 Uiso calc 1 . .
H H17C 0.8424 0.3671 0.0960 0.116 Uiso calc 1 . .
N N21 0.32610(11) 0.68791(12) 0.35465(9) 0.0506(3) Uani d 1 . .
H H211 0.2716(14) 0.7345(14) 0.4078(11) 0.061 Uiso d 1 . .
H H212 0.3068(13) 0.6135(14) 0.3614(11) 0.061 Uiso d 1 . .
C C22 0.45843(14) 0.66671(15) 0.37162(11) 0.0559(4) Uani d 1 . .
H H22A 0.4692 0.6135 0.4343 0.067 Uiso calc 1 . .
H H22B 0.4753 0.7466 0.3763 0.067 Uiso calc 1 . .
C C23 0.55121(13) 0.60521(13) 0.28769(10) 0.0510(4) Uani d 1 . .
H H23A 0.6371 0.5971 0.2979 0.061 Uiso calc 1 . .
H H23B 0.5404 0.5216 0.2872 0.061 Uiso calc 1 . .
N N24 0.53089(10) 0.68033(10) 0.19212(8) 0.0443(3) Uani d 1 . .
C C25 0.40353(12) 0.68965(15) 0.17454(11) 0.0548(4) Uani d 1 . .
H H25A 0.3914 0.6062 0.1757 0.066 Uiso calc 1 . .
H H25B 0.3920 0.7357 0.1094 0.066 Uiso calc 1 . .
C C26 0.30813(13) 0.75658(14) 0.25435(11) 0.0549(4) Uani d 1 . .
H H26A 0.3179 0.8414 0.2509 0.066 Uiso calc 1 . .
H H26B 0.2231 0.7622 0.2434 0.066 Uiso calc 1 . .
C C221 0.63168(12) 0.64911(13) 0.11180(10) 0.0454(3) Uani d 1 . .
C C222 0.74589(13) 0.68107(14) 0.11058(11) 0.0505(4) Uani d 1 . .
C C223 0.84489(15) 0.65473(16) 0.03183(13) 0.0660(5) Uani d 1 . .
H H223 0.9205 0.6760 0.0311 0.079 Uiso calc 1 . .
C C224 0.83202(17) 0.59725(17) -0.04533(13) 0.0722(5) Uani d 1 . .
H H224 0.8991 0.5797 -0.0977 0.087 Uiso calc 1 . .
C C225 0.72259(17) 0.56616(17) -0.04537(12) 0.0735(5) Uani d 1 . .
H H225 0.7143 0.5275 -0.0977 0.088 Uiso calc 1 . .
C C226 0.62268(16) 0.59194(16) 0.03260(11) 0.0641(4) Uani d 1 . .
H H226 0.5477 0.5703 0.0317 0.077 Uiso calc 1 . .
O O222 0.75012(10) 0.73834(11) 0.18954(8) 0.0683(3) Uani d 1 . .
C C227 0.85515(17) 0.78893(18) 0.18703(14) 0.0806(6) Uani d 1 . .
H H27A 0.8449 0.8259 0.2473 0.121 Uiso calc 1 . .
H H27B 0.9316 0.7230 0.1816 0.121 Uiso calc 1 . .
H H27C 0.8601 0.8521 0.1305 0.121 Uiso calc 1 . .
C C31 0.21393(13) 0.42548(13) 0.52990(11) 0.0491(3) Uani d 1 . .
O O31 0.31437(10) 0.44663(10) 0.48375(9) 0.0721(3) Uani d 1 . .
O O32 0.17455(10) 0.33051(9) 0.52076(8) 0.0630(3) Uani d 1 . .
C C32 0.13422(14) 0.51635(13) 0.59942(11) 0.0527(4) Uani d 1 . .
H H32 0.1710 0.5799 0.6060 0.063 Uiso calc 1 . .
C C33 0.01974(14) 0.52237(13) 0.65358(11) 0.0515(4) Uani d 1 . .
H H331 -0.0094 0.5890 0.6919 0.062 Uiso calc 1 . .
C C34 -0.06961(14) 0.44152(13) 0.66358(11) 0.0493(4) Uani d 1 . .
O O33 -0.03904(10) 0.34388(9) 0.61545(8) 0.0587(3) Uani d 1 . .
H H33 0.0541(18) 0.3376(15) 0.5724(13) 0.088 Uiso d 1 . .
O O34 -0.17286(11) 0.46868(11) 0.71631(9) 0.0830(4) Uani d 1 . .
C C41 0.21753(13) 0.92641(13) 0.50681(10) 0.0472(3) Uani d 1 . .
O O41 0.31284(10) 0.95022(9) 0.45083(8) 0.0676(3) Uani d 1 . .
O O42 0.18296(10) 0.82652(9) 0.50841(8) 0.0661(3) Uani d 1 . .
C C42 0.14234(14) 1.02060(13) 0.57458(11) 0.0554(4) Uani d 1 . .
H H42 0.1724 1.0926 0.5676 0.067 Uiso calc 1 . .
C C43 0.03981(13) 1.01999(13) 0.64339(11) 0.0536(4) Uani d 1 . .
H H431 0.0104 1.0921 0.6756 0.064 Uiso calc 1 . .
C C44 -0.03624(14) 0.92597(13) 0.67828(11) 0.0525(4) Uani d 1 . .
O O43 -0.01234(11) 0.82687(10) 0.63191(9) 0.0756(4) Uani d 1 . .
H H43 0.066(2) 0.8219(18) 0.5806(15) 0.113 Uiso d 1 . .
O O44 -0.12061(12) 0.94251(11) 0.74866(9) 0.0869(4) Uani d 1 . .

loop_
_atom_site_aniso_label
_atom_site_aniso_U_11
_atom_site_aniso_U_22
_atom_site_aniso_U_33
_atom_site_aniso_U_12
_atom_site_aniso_U_13
_atom_site_aniso_U_23
N11 0.0566(8) 0.0488(8) 0.0713(10) -0.0164(6) 0.0283(7) -0.0197(7)
C12 0.0610(10) 0.0759(11) 0.0497(9) -0.0144(8) 0.0086(8) -0.0156(8)
C13 0.0480(9) 0.0685(10) 0.0474(9) -0.0093(7) 0.0035(7) -0.0095(7)
N14 0.0351(6) 0.0597(7) 0.0451(7) -0.0136(5) 0.0027(5) -0.0138(6)
C15 0.0391(8) 0.0619(9) 0.0705(10) -0.0165(7) 0.0024(7) -0.0226(8)
C16 0.0389(8) 0.0622(10) 0.0817(12) -0.0128(7) 0.0077(8) -0.0233(9)
C121 0.0390(7) 0.0525(8) 0.0417(8) -0.0080(6) -0.0006(6) -0.0092(6)
C122 0.0445(8) 0.0603(9) 0.0483(8) -0.0159(7) 0.0038(7) -0.0111(7)
C123 0.0460(9) 0.0804(11) 0.0586(10) -0.0186(8) 0.0103(7) -0.0097(9)
C124 0.0546(10) 0.0855(12) 0.0474(9) -0.0003(9) 0.0066(7) -0.0172(9)
C125 0.0637(11) 0.0742(11) 0.0550(10) 0.0003(8) -0.0073(8) -0.0296(8)
C126 0.0500(9) 0.0654(10) 0.0600(10) -0.0121(7) -0.0065(7) -0.0211(8)
O122 0.0621(7) 0.0907(8) 0.0735(8) -0.0425(6) 0.0152(6) -0.0346(7)
C127 0.0680(11) 0.0796(12) 0.0960(14) -0.0367(10) -0.0123(10) -0.0126(10)
N21 0.0459(7) 0.0451(7) 0.0560(8) -0.0138(6) 0.0135(6) -0.0152(6)
C22 0.0519(9) 0.0666(10) 0.0432(8) -0.0120(7) 0.0029(7) -0.0064(7)
C23 0.0446(8) 0.0558(9) 0.0463(8) -0.0096(7) 0.0019(6) -0.0049(7)
N24 0.0362(6) 0.0554(7) 0.0402(6) -0.0131(5) 0.0009(5) -0.0085(5)
C25 0.0415(8) 0.0714(10) 0.0518(9) -0.0156(7) -0.0011(7) -0.0133(7)
C26 0.0394(8) 0.0578(9) 0.0632(10) -0.0095(7) 0.0004(7) -0.0103(8)
C221 0.0416(8) 0.0494(8) 0.0431(8) -0.0128(6) 0.0017(6) -0.0076(6)
C222 0.0456(8) 0.0556(9) 0.0497(9) -0.0182(7) 0.0020(7) -0.0063(7)
C223 0.0464(9) 0.0781(11) 0.0677(11) -0.0225(8) 0.0116(8) -0.0063(9)
C224 0.0671(11) 0.0813(12) 0.0551(10) -0.0155(9) 0.0207(9) -0.0132(9)
C225 0.0785(12) 0.0898(13) 0.0520(10) -0.0218(10) 0.0078(9) -0.0288(9)
C226 0.0621(10) 0.0839(12) 0.0530(10) -0.0279(9) 0.0021(8) -0.0242(9)
O222 0.0581(7) 0.0936(8) 0.0664(7) -0.0409(6) 0.0024(5) -0.0248(6)
C227 0.0703(12) 0.0969(14) 0.0911(14) -0.0433(10) -0.0245(10) -0.0056(11)
C31 0.0442(8) 0.0477(8) 0.0536(9) -0.0101(6) -0.0053(7) -0.0065(7)
O31 0.0473(6) 0.0693(7) 0.0955(9) -0.0180(5) 0.0097(6) -0.0181(6)
O32 0.0595(7) 0.0564(6) 0.0738(7) -0.0217(5) 0.0168(5) -0.0306(5)
C32 0.0555(9) 0.0422(8) 0.0653(10) -0.0176(7) -0.0070(8) -0.0143(7)
C33 0.0582(9) 0.0408(8) 0.0558(9) -0.0123(7) 0.0004(7) -0.0180(7)
C34 0.0545(9) 0.0416(8) 0.0479(8) -0.0125(6) 0.0058(7) -0.0107(6)
O33 0.0557(6) 0.0550(6) 0.0687(7) -0.0246(5) 0.0121(5) -0.0255(5)
O34 0.0722(8) 0.0720(8) 0.0981(9) -0.0285(6) 0.0364(7) -0.0352(7)
C41 0.0459(8) 0.0441(8) 0.0486(8) -0.0095(6) -0.0021(7) -0.0065(6)
O41 0.0577(7) 0.0555(6) 0.0801(8) -0.0158(5) 0.0177(6) -0.0139(6)
O42 0.0704(7) 0.0537(6) 0.0733(7) -0.0257(5) 0.0230(6) -0.0303(5)
C42 0.0574(9) 0.0424(8) 0.0688(10) -0.0190(7) 0.0029(8) -0.0180(7)
C43 0.0555(9) 0.0433(8) 0.0620(9) -0.0114(7) 0.0019(7) -0.0214(7)
C44 0.0541(9) 0.0486(8) 0.0521(9) -0.0119(7) 0.0051(7) -0.0161(7)
O43 0.0816(8) 0.0597(7) 0.0857(9) -0.0368(6) 0.0332(7) -0.0343(6)
O44 0.0886(9) 0.0869(9) 0.0816(9) -0.0369(7) 0.0373(7) -0.0372(7)

loop_
_atom_type_symbol
_atom_type_description
_atom_type_scat_dispersion_real
_atom_type_scat_dispersion_imag
_atom_type_scat_source
C C 0.0033 0.0016 'International Tables Vol C Tables 4.2.6.8 and 6.1.1.4'
H H 0.0000 0.0000 'International Tables Vol C Tables 4.2.6.8 and 6.1.1.4'
N N 0.0061 0.0033 'International Tables Vol C Tables 4.2.6.8 and 6.1.1.4'
O O 0.0106 0.0060 'International Tables Vol C Tables 4.2.6.8 and 6.1.1.4'

loop_
_geom_angle_atom_site_label_1
_geom_angle_atom_site_label_2
_geom_angle_atom_site_label_3
_geom_angle_site_symmetry_1
_geom_angle_site_symmetry_3
_geom_angle
_geom_angle_publ_flag
C16 N11 C12 . . 111.87(11) ?
C16 N11 H111 . . 111.2(11) ?
C12 N11 H111 . . 107.9(10) ?
C16 N11 H112 . . 106.9(10) ?
C12 N11 H112 . . 110.6(10) ?
H111 N11 H112 . . 108.4(13) ?
N11 C12 C13 . . 110.06(13) ?
N11 C12 H12A . . 109.6 ?
C13 C12 H12A . . 109.6 ?
N11 C12 H12B . . 109.6 ?
C13 C12 H12B . . 109.6 ?
H12A C12 H12B . . 108.2 ?
N14 C13 C12 . . 110.14(12) ?
N14 C13 H13A . . 109.6 ?
C12 C13 H13A . . 109.6 ?
N14 C13 H13B . . 109.6 ?
C12 C13 H13B . . 109.6 ?
H13A C13 H13B . . 108.1 ?
C121 N14 C15 . . 117.32(11) ?
C121 N14 C13 . . 115.49(11) ?
C15 N14 C13 . . 110.45(11) ?
N14 C15 C16 . . 108.98(12) ?
N14 C15 H15A . . 109.9 ?
C16 C15 H15A . . 109.9 ?
N14 C15 H15B . . 109.9 ?
C16 C15 H15B . . 109.9 ?
H15A C15 H15B . . 108.3 ?
N11 C16 C15 . . 110.40(13) ?
N11 C16 H16A . . 109.6 ?
C15 C16 H16A . . 109.6 ?
N11 C16 H16B . . 109.6 ?
C15 C16 H16B . . 109.6 ?
H16A C16 H16B . . 108.1 ?
C126 C121 C122 . . 117.83(12) ?
C126 C121 N14 . . 123.65(12) ?
C122 C121 N14 . . 118.45(12) ?
O122 C122 C123 . . 124.19(13) ?
O122 C122 C121 . . 115.76(11) ?
C123 C122 C121 . . 120.05(14) ?
C124 C123 C122 . . 120.56(14) ?
C124 C123 H123 . . 119.7 ?
C122 C123 H123 . . 119.7 ?
C125 C124 C123 . . 120.29(14) ?
C125 C124 H124 . . 119.9 ?
C123 C124 H124 . . 119.9 ?
C124 C125 C126 . . 120.03(14) ?
C124 C125 H125 . . 120.0 ?
C126 C125 H125 . . 120.0 ?
C125 C126 C121 . . 121.23(14) ?
C125 C126 H126 . . 119.4 ?
C121 C126 H126 . . 119.4 ?
C122 O122 C127 . . 119.05(12) ?
O122 C127 H17A . . 109.5 ?
O122 C127 H17B . . 109.5 ?
H17A C127 H17B . . 109.5 ?
O122 C127 H17C . . 109.5 ?
H17A C127 H17C . . 109.5 ?
H17B C127 H17C . . 109.5 ?
C22 N21 C26 . . 111.73(11) ?
C22 N21 H211 . . 106.8(8) ?
C26 N21 H211 . . 111.6(9) ?
C22 N21 H212 . . 108.9(10) ?
C26 N21 H212 . . 110.2(10) ?
H211 N21 H212 . . 107.5(12) ?
N21 C22 C23 . . 110.82(12) ?
N21 C22 H22A . . 109.5 ?
C23 C22 H22A . . 109.5 ?
N21 C22 H22B . . 109.5 ?
C23 C22 H22B . . 109.5 ?
H22A C22 H22B . . 108.1 ?
N24 C23 C22 . . 110.15(12) ?
N24 C23 H23A . . 109.6 ?
C22 C23 H23A . . 109.6 ?
N24 C23 H23B . . 109.6 ?
C22 C23 H23B . . 109.6 ?
H23A C23 H23B . . 108.1 ?
C221 N24 C25 . . 116.82(11) ?
C221 N24 C23 . . 114.50(11) ?
C25 N24 C23 . . 110.09(10) ?
N24 C25 C26 . . 109.32(12) ?
N24 C25 H25A . . 109.8 ?
C26 C25 H25A . . 109.8 ?
N24 C25 H25B . . 109.8 ?
C26 C25 H25B . . 109.8 ?
H25A C25 H25B . . 108.3 ?
N21 C26 C25 . . 110.30(12) ?
N21 C26 H26A . . 109.6 ?
C25 C26 H26A . . 109.6 ?
N21 C26 H26B . . 109.6 ?
C25 C26 H26B . . 109.6 ?
H26A C26 H26B . . 108.1 ?
C226 C221 C222 . . 117.72(12) ?
C226 C221 N24 . . 123.68(12) ?
C222 C221 N24 . . 118.57(12) ?
O222 C222 C223 . . 124.36(13) ?
O222 C222 C221 . . 115.74(12) ?
C223 C222 C221 . . 119.90(14) ?
C224 C223 C222 . . 120.46(14) ?
C224 C223 H223 . . 119.8 ?
C222 C223 H223 . . 119.8 ?
C225 C224 C223 . . 120.36(14) ?
C225 C224 H224 . . 119.8 ?
C223 C224 H224 . . 119.8 ?
C224 C225 C226 . . 119.96(15) ?
C224 C225 H225 . . 120.0 ?
C226 C225 H225 . . 120.0 ?
C221 C226 C225 . . 121.60(14) ?
C221 C226 H226 . . 119.2 ?
C225 C226 H226 . . 119.2 ?
C222 O222 C227 . . 119.00(12) ?
O222 C227 H27A . . 109.5 ?
O222 C227 H27B . . 109.5 ?
H27A C227 H27B . . 109.5 ?
O222 C227 H27C . . 109.5 ?
H27A C227 H27C . . 109.5 ?
H27B C227 H27C . . 109.5 ?
O31 C31 O32 . . 123.42(13) ?
O31 C31 C32 . . 117.74(13) ?
O32 C31 C32 . . 118.84(12) ?
C31 O32 H33 . . 111.0(7) ?
C33 C32 C31 . . 131.17(13) ?
C33 C32 H32 . . 114.4 ?
C31 C32 H32 . . 114.4 ?
C32 C33 C34 . . 131.27(13) ?
C32 C33 H331 . . 114.4 ?
C34 C33 H331 . . 114.4 ?
O34 C34 O33 . . 120.32(13) ?
O34 C34 C33 . . 119.31(13) ?
O33 C34 C33 . . 120.37(12) ?
C34 O33 H33 . . 108.8(9) ?
O41 C41 O42 . . 122.92(13) ?
O41 C41 C42 . . 117.54(12) ?
O42 C41 C42 . . 119.54(12) ?
C41 O42 H43 . . 112.1(8) ?
C43 C42 C41 . . 131.25(13) ?
C43 C42 H42 . . 114.4 ?
C41 C42 H42 . . 114.4 ?
C42 C43 C44 . . 131.86(13) ?
C42 C43 H431 . . 114.1 ?
C44 C43 H431 . . 114.1 ?
O44 C44 O43 . . 120.81(13) ?
O44 C44 C43 . . 119.49(13) ?
O43 C44 C43 . . 119.69(12) ?
C44 O43 H43 . . 111.0(11) ?

loop_
_geom_bond_atom_site_label_1
_geom_bond_atom_site_label_2
_geom_bond_site_symmetry_2
_geom_bond_distance
_geom_bond_publ_flag
N11 C16 . 1.487(2) ?
N11 C12 . 1.490(2) ?
N11 H111 . 0.927(17) ?
N11 H112 . 0.930(16) ?
C12 C13 . 1.5068(19) ?
C12 H12A . 0.9700 ?
C12 H12B . 0.9700 ?
C13 N14 . 1.4556(18) ?
C13 H13A . 0.9700 ?
C13 H13B . 0.9700 ?
N14 C121 . 1.4155(16) ?
N14 C15 . 1.4541(16) ?
C15 C16 . 1.5031(19) ?
C15 H15A . 0.9700 ?
C15 H15B . 0.9700 ?
C16 H16A . 0.9700 ?
C16 H16B . 0.9700 ?
C121 C126 . 1.3896(19) ?
C121 C122 . 1.4034(18) ?
C122 O122 . 1.3673(17) ?
C122 C123 . 1.3853(19) ?
C123 C124 . 1.377(2) ?
C123 H123 . 0.9300 ?
C124 C125 . 1.357(2) ?
C124 H124 . 0.9300 ?
C125 C126 . 1.3889(19) ?
C125 H125 . 0.9300 ?
C126 H126 . 0.9300 ?
O122 C127 . 1.4123(16) ?
C127 H17A . 0.9600 ?
C127 H17B . 0.9600 ?
C127 H17C . 0.9600 ?
N21 C22 . 1.4848(19) ?
N21 C26 . 1.4849(19) ?
N21 H211 . 0.974(16) ?
N21 H212 . 0.894(14) ?
C22 C23 . 1.5064(18) ?
C22 H22A . 0.9700 ?
C22 H22B . 0.9700 ?
C23 N24 . 1.4592(17) ?
C23 H23A . 0.9700 ?
C23 H23B . 0.9700 ?
N24 C221 . 1.4199(15) ?
N24 C25 . 1.4566(17) ?
C25 C26 . 1.5045(18) ?
C25 H25A . 0.9700 ?
C25 H25B . 0.9700 ?
C26 H26A . 0.9700 ?
C26 H26B . 0.9700 ?
C221 C226 . 1.383(2) ?
C221 C222 . 1.4027(18) ?
C222 O222 . 1.3629(17) ?
C222 C223 . 1.3863(19) ?
C223 C224 . 1.376(2) ?
C223 H223 . 0.9300 ?
C224 C225 . 1.350(2) ?
C224 H224 . 0.9300 ?
C225 C226 . 1.384(2) ?
C225 H225 . 0.9300 ?
C226 H226 . 0.9300 ?
O222 C227 . 1.4172(17) ?
C227 H27A . 0.9600 ?
C227 H27B . 0.9600 ?
C227 H27C . 0.9600 ?
C31 O31 . 1.2281(15) ?
C31 O32 . 1.2793(16) ?
C31 C32 . 1.4904(19) ?
C32 C33 . 1.3287(18) ?
C32 H32 . 0.9300 ?
C33 C34 . 1.4814(19) ?
C33 H331 . 0.9300 ?
C34 O34 . 1.2185(16) ?
C34 O33 . 1.2977(16) ?
O33 H33 . 1.074(19) ?
C41 O41 . 1.2400(15) ?
C41 O42 . 1.2643(15) ?
C41 C42 . 1.4855(19) ?
C42 C43 . 1.3269(18) ?
C42 H42 . 0.9300 ?
C43 C44 . 1.4762(19) ?
C43 H431 . 0.9300 ?
C44 O44 . 1.2046(16) ?
C44 O43 . 1.3044(16) ?
O43 H43 . 1.00(2) ?

loop_
_geom_hbond_atom_site_label_D
_geom_hbond_atom_site_label_H
_geom_hbond_atom_site_label_A
_geom_hbond_site_symmetry_A
_geom_hbond_distance_DH
_geom_hbond_distance_HA
_geom_hbond_distance_DA
_geom_hbond_angle_DHA
_geom_hbond_publ_flag
O33 H33 O32 . 1.07(2) 1.37(2) 2.4447(16) 177.7(16) no
O43 H43 O42 . 1.00(2) 1.48(2) 2.4707(17) 174.0(17) no
N11 H111 O32 . 0.927(17) 1.891(17) 2.8122(18) 172.3(16) no
N11 H112 O41 1_545 0.930(17) 1.848(17) 2.7725(17) 172.9(13) no
N21 H211 O42 . 0.975(15) 1.821(15) 2.7926(16) 174.5(14) no
N21 H212 O31 . 0.895(15) 2.283(15) 2.9776(17) 134.4(12) no
N21 H212 O34 2_566 0.895(15) 2.428(15) 3.1170(18) 134.1(12) no
C16 H16A O34 2_566 0.97 2.55 3.341(2) 138 no
C16 H16B O44 2_566 0.97 2.52 3.338(2) 141 no
C25 H25B Cg4 2_655 0.97 2.92 3.8440(16) 159 no

loop_
_geom_torsion_atom_site_label_1
_geom_torsion_atom_site_label_2
_geom_torsion_atom_site_label_3
_geom_torsion_atom_site_label_4
_geom_torsion_site_symmetry_1
_geom_torsion_site_symmetry_2
_geom_torsion_site_symmetry_3
_geom_torsion_site_symmetry_4
_geom_torsion
_geom_torsion_publ_flag
C16 N11 C12 C13 . . . . -52.90(17) ?
N11 C12 C13 N14 . . . . 56.09(17) ?
C12 C13 N14 C121 . . . . 161.93(12) ?
C12 C13 N14 C15 . . . . -61.98(15) ?
C121 N14 C15 C16 . . . . -162.19(12) ?
C13 N14 C15 C16 . . . . 62.61(16) ?
C12 N11 C16 C15 . . . . 54.36(16) ?
N14 C15 C16 N11 . . . . -58.23(16) ?
C15 N14 C121 C126 . . . . -19.4(2) ?
C13 N14 C121 C126 . . . . 113.61(16) ?
C15 N14 C121 C122 . . . . 157.54(13) ?
C13 N14 C121 C122 . . . . -69.47(16) ?
C126 C121 C122 O122 . . . . 179.46(13) ?
N14 C121 C122 O122 . . . . 2.4(2) ?
C126 C121 C122 C123 . . . . -0.3(2) ?
N14 C121 C122 C123 . . . . -177.42(14) ?
O122 C122 C123 C124 . . . . -179.23(15) ?
C121 C122 C123 C124 . . . . 0.5(2) ?
C122 C123 C124 C125 . . . . -0.2(3) ?
C123 C124 C125 C126 . . . . -0.2(3) ?
C124 C125 C126 C121 . . . . 0.5(2) ?
C122 C121 C126 C125 . . . . -0.2(2) ?
N14 C121 C126 C125 . . . . 176.77(14) ?
C123 C122 O122 C127 . . . . 5.1(2) ?
C121 C122 O122 C127 . . . . -174.63(14) ?
C26 N21 C22 C23 . . . . -52.60(16) ?
N21 C22 C23 N24 . . . . 55.64(15) ?
C22 C23 N24 C221 . . . . 164.83(11) ?
C22 C23 N24 C25 . . . . -61.17(14) ?
C221 N24 C25 C26 . . . . -164.61(11) ?
C23 N24 C25 C26 . . . . 62.57(15) ?
C22 N21 C26 C25 . . . . 54.13(15) ?
N24 C25 C26 N21 . . . . -58.61(15) ?
C25 N24 C221 C226 . . . . -20.0(2) ?
C23 N24 C221 C226 . . . . 110.76(16) ?
C25 N24 C221 C222 . . . . 157.98(13) ?
C23 N24 C221 C222 . . . . -71.22(16) ?
C226 C221 C222 O222 . . . . 179.36(13) ?
N24 C221 C222 O222 . . . . 1.2(2) ?
C226 C221 C222 C223 . . . . -0.2(2) ?
N24 C221 C222 C223 . . . . -178.34(13) ?
O222 C222 C223 C224 . . . . -179.56(15) ?
C221 C222 C223 C224 . . . . 0.0(2) ?
C222 C223 C224 C225 . . . . 0.2(3) ?
C223 C224 C225 C226 . . . . -0.1(3) ?
C222 C221 C226 C225 . . . . 0.3(2) ?
N24 C221 C226 C225 . . . . 178.33(15) ?
C224 C225 C226 C221 . . . . -0.2(3) ?
C223 C222 O222 C227 . . . . 8.1(2) ?
C221 C222 O222 C227 . . . . -171.41(14) ?
O31 C31 C32 C33 . . . . 175.34(16) ?
O32 C31 C32 C33 . . . . -4.3(3) ?
C31 C32 C33 C34 . . . . -0.5(3) ?
C32 C33 C34 O34 . . . . -177.55(16) ?
C32 C33 C34 O33 . . . . 1.4(3) ?
O41 C41 C42 C43 . . . . -177.97(16) ?
O42 C41 C42 C43 . . . . 1.8(3) ?
C41 C42 C43 C44 . . . . 0.5(3) ?
C42 C43 C44 O44 . . . . 173.80(18) ?
C42 C43 C44 O43 . . . . -7.0(3) ?

_cod_database_fobs_code 2243656
